data_4064492
loop_
_publ_author_name
'Hashmi, A. Stephen K.'
'Lothsch\"utz, Christian'
'B\"ohling, Constantin'
'Rominger, Frank'

_publ_section_title
;
 From Isonitriles to Carbenes: Synthesis of New NAC&#x2212; and
 NHC&#x2212;Palladium(II) Compounds and Their Catalytic Activity
;
_journal_issue 8
_journal_name_full Organometallics
_journal_page_first 2411
_journal_paper_doi 10.1021/om200141s
_journal_volume 30
_journal_year 2011
_chemical_formula_sum 'C10 H18 Cl2 N2 Pd'
_chemical_formula_weight 343.56
_chemical_name_common 'in manuscript 4'
_chemical_name_systematic
; 
 ? 
;
_space_group_IT_number 2
_symmetry_cell_setting triclinic
_symmetry_space_group_name_Hall '-P 1'
_symmetry_space_group_name_H-M 'P -1'
_atom_sites_solution_hydrogens geom
_atom_sites_solution_primary direct
_atom_sites_solution_secondary difmap
_audit_creation_method SHELXL-97
_cell_angle_alpha 99.493(1)
_cell_angle_beta 99.806(1)
_cell_angle_gamma 90.533(1)
_cell_formula_units_Z 8
_cell_length_a 12.1785(2)
_cell_length_b 12.2432(2)
_cell_length_c 21.0538(3)
_cell_measurement_temperature 200(2)
_cell_volume 3048.72(8)
_computing_cell_refinement 'Bruker SAINT'
_computing_data_collection 'Bruker SMART'
_computing_data_reduction 'Bruker SAINT'
_computing_molecular_graphics 'Bruker SHELXTL'
_computing_publication_material 'Bruker SHELXTL'
_computing_structure_refinement 'SHELXL-97 (Sheldrick, 2008)'
_computing_structure_solution 'SHELXS-97 (Sheldrick, 2008)'
_diffrn_ambient_temperature 200(2)
_diffrn_measured_fraction_theta_full 0.998
_diffrn_measured_fraction_theta_max 0.998
_diffrn_measurement_device_type 'Bruker SMART'
_diffrn_measurement_method '\w scans'
_diffrn_radiation_monochromator graphite
_diffrn_radiation_source 'fine-focus sealed tube'
_diffrn_radiation_type MoK\a
_diffrn_radiation_wavelength 0.71073
_diffrn_reflns_av_R_equivalents 0.0578
_diffrn_reflns_av_sigmaI/netI 0.0801
_diffrn_reflns_limit_h_max 13
_diffrn_reflns_limit_h_min -13
_diffrn_reflns_limit_k_max 13
_diffrn_reflns_limit_k_min -13
_diffrn_reflns_limit_l_max 23
_diffrn_reflns_limit_l_min -23
_diffrn_reflns_number 21947
_diffrn_reflns_theta_full 23.26
_diffrn_reflns_theta_max 23.26
_diffrn_reflns_theta_min 1.00
_exptl_absorpt_coefficient_mu 1.543
_exptl_absorpt_correction_T_max 0.9131
_exptl_absorpt_correction_T_min 0.6065
_exptl_absorpt_correction_type multi-scan
_exptl_absorpt_process_details
;
Sheldrick, G. M. (2008). <i>SADABS</i>. University of G\"ottingen, Germany.
;
_exptl_crystal_colour colorless
_exptl_crystal_density_diffrn 1.497
_exptl_crystal_density_method 'not measured'
_exptl_crystal_description platte
_exptl_crystal_F_000 1376
_exptl_crystal_size_max 0.36
_exptl_crystal_size_mid 0.30
_exptl_crystal_size_min 0.06
_refine_diff_density_max 1.127
_refine_diff_density_min -0.522
_refine_diff_density_rms 0.114
_refine_ls_extinction_method none
_refine_ls_goodness_of_fit_ref 1.071
_refine_ls_hydrogen_treatment constr
_refine_ls_matrix_type full
_refine_ls_number_parameters 541
_refine_ls_number_reflns 8754
_refine_ls_number_restraints 0
_refine_ls_restrained_S_all 1.071
_refine_ls_R_factor_all 0.0981
_refine_ls_R_factor_gt 0.0511
_refine_ls_shift/su_max 0.001
_refine_ls_shift/su_mean 0.000
_refine_ls_structure_factor_coef Fsqd
_refine_ls_weighting_details 'calc w=1/[\s^2^(Fo^2^)+(0.0274P)^2^+6.2535P] where P=(Fo^2^+2Fc^2^)/3'
_refine_ls_weighting_scheme calc
_refine_ls_wR_factor_gt 0.0892
_refine_ls_wR_factor_ref 0.1033
_reflns_number_gt 5739
_reflns_number_total 8754
_reflns_threshold_expression >2sigma(I)
_cod_data_source_file om200141s_si_002.cif
_cod_data_source_block clo18
_cod_depositor_comments
;
The following automatic conversions were performed:

'_symmetry_cell_setting' value 'Triclinic' changed to 'triclinic'
according to /home/saulius/struct/CIF-dictionaries/cif_core.dic
dictionary named 'cif_core.dic' version 2.4.1 from 2010-06-29.

Automatic conversion script
Id: cif_fix_values 1715 2011-07-08 13:25:40Z adriana 
;
_cod_original_sg_symbol_H-M P-1
_cod_database_code 4064492

loop_
_symmetry_equiv_pos_as_xyz
'x, y, z'
'-x, -y, -z'

loop_
_atom_site_label
_atom_site_type_symbol
_atom_site_fract_x
_atom_site_fract_y
_atom_site_fract_z
_atom_site_U_iso_or_equiv
_atom_site_adp_type
_atom_site_occupancy
_atom_site_symmetry_multiplicity
_atom_site_calc_flag
_atom_site_refinement_flags
Pd1_1 Pd 0.83746(5) 0.48255(5) 0.46340(3) 0.02931(17) Uani 1 1 d .
Cl1_1 Cl 0.73968(18) 0.63842(17) 0.49076(11) 0.0478(6) Uani 1 1 d .
Cl2_1 Cl 0.81519(19) 0.50296(18) 0.35594(10) 0.0489(6) Uani 1 1 d .
C1_1 C 0.9130(7) 0.3477(7) 0.4396(4) 0.035(2) Uani 1 1 d .
N1_1 N 0.9524(6) 0.2672(6) 0.4231(3) 0.0432(19) Uani 1 1 d .
C2_1 C 0.8540(6) 0.4582(7) 0.5519(4) 0.037(2) Uani 1 1 d .
N2_1 N 0.8610(5) 0.4402(5) 0.6042(3) 0.0358(17) Uani 1 1 d .
C3_1 C 1.0007(7) 0.1604(7) 0.4013(5) 0.050(3) Uani 1 1 d .
C4_1 C 1.0522(8) 0.1185(8) 0.4628(5) 0.072(3) Uani 1 1 d .
H4A_1 H 1.1151 0.1682 0.4860 0.108 Uiso 1 1 calc R
H4B_1 H 1.0788 0.0438 0.4512 0.108 Uiso 1 1 calc R
H4C_1 H 0.9963 0.1165 0.4910 0.108 Uiso 1 1 calc R
C5_1 C 0.9049(8) 0.0846(8) 0.3636(6) 0.092(4) Uani 1 1 d .
H5A_1 H 0.8526 0.0729 0.3927 0.138 Uiso 1 1 calc R
H5B_1 H 0.9334 0.0132 0.3463 0.138 Uiso 1 1 calc R
H5C_1 H 0.8664 0.1183 0.3273 0.138 Uiso 1 1 calc R
C6_1 C 1.0850(8) 0.1815(7) 0.3593(4) 0.058(3) Uani 1 1 d .
H6A_1 H 1.1469 0.2288 0.3861 0.088 Uiso 1 1 calc R
H6B_1 H 1.0493 0.2186 0.3238 0.088 Uiso 1 1 calc R
H6C_1 H 1.1134 0.1108 0.3408 0.088 Uiso 1 1 calc R
C7_1 C 0.8661(7) 0.4190(7) 0.6715(4) 0.039(2) Uani 1 1 d .
C8_1 C 0.9089(8) 0.5277(7) 0.7171(4) 0.058(3) Uani 1 1 d .
H8A_1 H 0.9852 0.5453 0.7119 0.087 Uiso 1 1 calc R
H8B_1 H 0.9082 0.5193 0.7625 0.087 Uiso 1 1 calc R
H8C_1 H 0.8606 0.5877 0.7059 0.087 Uiso 1 1 calc R
C9_1 C 0.9466(7) 0.3266(7) 0.6805(4) 0.058(3) Uani 1 1 d .
H9A_1 H 1.0214 0.3517 0.6766 0.087 Uiso 1 1 calc R
H9B_1 H 0.9220 0.2617 0.6468 0.087 Uiso 1 1 calc R
H9C_1 H 0.9482 0.3067 0.7238 0.087 Uiso 1 1 calc R
C10_1 C 0.7503(7) 0.3848(7) 0.6777(4) 0.051(2) Uani 1 1 d .
H10A_1 H 0.7003 0.4457 0.6711 0.076 Uiso 1 1 calc R
H10B_1 H 0.7509 0.3669 0.7215 0.076 Uiso 1 1 calc R
H10C_1 H 0.7242 0.3194 0.6448 0.076 Uiso 1 1 calc R
Pd1_2 Pd 0.67583(5) 1.00254(5) 0.55470(3) 0.03177(18) Uani 1 1 d .
Cl1_2 Cl 0.76735(19) 1.14830(18) 0.52635(11) 0.0505(6) Uani 1 1 d .
Cl2_2 Cl 0.71827(19) 1.07197(18) 0.66472(10) 0.0478(6) Uani 1 1 d .
C1_2 C 0.5966(7) 0.8784(7) 0.5751(4) 0.036(2) Uani 1 1 d .
N1_2 N 0.5496(5) 0.8043(6) 0.5861(3) 0.0387(18) Uani 1 1 d .
C2_2 C 0.6468(6) 0.9359(7) 0.4632(4) 0.034(2) Uani 1 1 d .
N2_2 N 0.6356(5) 0.8918(5) 0.4104(3) 0.0328(16) Uani 1 1 d .
C3_2 C 0.4895(7) 0.7074(7) 0.5965(5) 0.048(2) Uani 1 1 d .
C4_2 C 0.5733(8) 0.6427(9) 0.6368(6) 0.086(4) Uani 1 1 d .
H4A_2 H 0.6011 0.6882 0.6795 0.128 Uiso 1 1 calc R
H4B_2 H 0.6357 0.6238 0.6137 0.128 Uiso 1 1 calc R
H4C_2 H 0.5367 0.5745 0.6430 0.128 Uiso 1 1 calc R
C5_2 C 0.4430(7) 0.6431(7) 0.5294(5) 0.068(3) Uani 1 1 d .
H5A_2 H 0.3901 0.6882 0.5056 0.101 Uiso 1 1 calc R
H5B_2 H 0.4048 0.5747 0.5339 0.101 Uiso 1 1 calc R
H5C_2 H 0.5041 0.6245 0.5051 0.101 Uiso 1 1 calc R
C6_2 C 0.3969(7) 0.7512(7) 0.6334(5) 0.059(3) Uani 1 1 d .
H6A_2 H 0.4300 0.7918 0.6766 0.088 Uiso 1 1 calc R
H6B_2 H 0.3499 0.6890 0.6384 0.088 Uiso 1 1 calc R
H6C_2 H 0.3514 0.8010 0.6087 0.088 Uiso 1 1 calc R
C7_2 C 0.6238(7) 0.8345(7) 0.3423(4) 0.040(2) Uani 1 1 d .
C8_2 C 0.7384(7) 0.7921(7) 0.3328(4) 0.050(2) Uani 1 1 d .
H8A_2 H 0.7917 0.8551 0.3392 0.074 Uiso 1 1 calc R
H8B_2 H 0.7335 0.7503 0.2884 0.074 Uiso 1 1 calc R
H8C_2 H 0.7636 0.7437 0.3647 0.074 Uiso 1 1 calc R
C9_2 C 0.5397(7) 0.7394(7) 0.3338(4) 0.054(3) Uani 1 1 d .
H9A_2 H 0.5688 0.6864 0.3621 0.081 Uiso 1 1 calc R
H9B_2 H 0.5261 0.7023 0.2881 0.081 Uiso 1 1 calc R
H9C_2 H 0.4697 0.7678 0.3457 0.081 Uiso 1 1 calc R
C10_2 C 0.5843(7) 0.9178(7) 0.2994(4) 0.052(3) Uani 1 1 d .
H10A_2 H 0.6412 0.9776 0.3060 0.078 Uiso 1 1 calc R
H10B_2 H 0.5148 0.9486 0.3108 0.078 Uiso 1 1 calc R
H10C_2 H 0.5712 0.8817 0.2535 0.078 Uiso 1 1 calc R
Pd1_3 Pd 0.49784(5) 0.32312(5) -0.03759(3) 0.02992(18) Uani 1 1 d .
Cl1_3 Cl 0.42189(18) 0.29021(19) -0.14696(10) 0.0465(6) Uani 1 1 d .
Cl2_3 Cl 0.35542(17) 0.22699(18) -0.00921(10) 0.0432(6) Uani 1 1 d .
C1_3 C 0.5689(7) 0.3491(7) 0.0528(5) 0.039(2) Uani 1 1 d .
N1_3 N 0.6142(6) 0.3634(5) 0.1057(4) 0.0390(18) Uani 1 1 d .
C2_3 C 0.6203(7) 0.4019(6) -0.0587(4) 0.034(2) Uani 1 1 d .
N2_3 N 0.6951(5) 0.4478(5) -0.0709(3) 0.0334(16) Uani 1 1 d .
C3_3 C 0.6720(7) 0.3865(7) 0.1734(4) 0.038(2) Uani 1 1 d .
C4_3 C 0.7146(7) 0.2771(7) 0.1918(4) 0.054(3) Uani 1 1 d .
H4A_3 H 0.6511 0.2266 0.1905 0.081 Uiso 1 1 calc R
H4B_3 H 0.7587 0.2908 0.2361 0.081 Uiso 1 1 calc R
H4C_3 H 0.7612 0.2437 0.1608 0.081 Uiso 1 1 calc R
C5_3 C 0.5889(7) 0.4350(7) 0.2151(4) 0.050(2) Uani 1 1 d .
H5A_3 H 0.5293 0.3795 0.2129 0.075 Uiso 1 1 calc R
H5B_3 H 0.5569 0.5003 0.1987 0.075 Uiso 1 1 calc R
H5C_3 H 0.6266 0.4565 0.2605 0.075 Uiso 1 1 calc R
C6_3 C 0.7684(7) 0.4673(7) 0.1751(4) 0.051(3) Uani 1 1 d .
H6A_3 H 0.8199 0.4322 0.1476 0.077 Uiso 1 1 calc R
H6B_3 H 0.8079 0.4882 0.2202 0.077 Uiso 1 1 calc R
H6C_3 H 0.7395 0.5337 0.1587 0.077 Uiso 1 1 calc R
C7_3 C 0.7938(6) 0.5033(7) -0.0848(4) 0.038(2) Uani 1 1 d .
C8_3 C 0.8560(6) 0.5624(7) -0.0186(4) 0.051(3) Uani 1 1 d .
H8A_3 H 0.8093 0.6196 0.0001 0.077 Uiso 1 1 calc R
H8B_3 H 0.9257 0.5970 -0.0245 0.077 Uiso 1 1 calc R
H8C_3 H 0.8730 0.5086 0.0110 0.077 Uiso 1 1 calc R
C9_3 C 0.8624(7) 0.4145(7) -0.1163(4) 0.050(2) Uani 1 1 d .
H9A_3 H 0.8872 0.3640 -0.0856 0.074 Uiso 1 1 calc R
H9B_3 H 0.9276 0.4492 -0.1278 0.074 Uiso 1 1 calc R
H9C_3 H 0.8170 0.3729 -0.1560 0.074 Uiso 1 1 calc R
C10_3 C 0.7505(7) 0.5848(7) -0.1301(4) 0.049(2) Uani 1 1 d .
H10A_3 H 0.7072 0.6407 -0.1073 0.073 Uiso 1 1 calc R
H10B_3 H 0.7028 0.5447 -0.1694 0.073 Uiso 1 1 calc R
H10C_3 H 0.8136 0.6212 -0.1425 0.073 Uiso 1 1 calc R
Pd1_4 Pd 0.02669(5) 0.16950(5) 0.05691(3) 0.03089(18) Uani 1 1 d .
Cl1_4 Cl -0.13432(18) 0.2598(2) 0.02784(11) 0.0541(6) Uani 1 1 d .
Cl2_4 Cl 0.01861(19) 0.21308(18) 0.16645(10) 0.0480(6) Uani 1 1 d .
C1_4 C 0.1635(7) 0.0934(7) 0.0800(4) 0.034(2) Uani 1 1 d .
N1_4 N 0.2421(6) 0.0497(6) 0.0938(4) 0.0444(19) Uani 1 1 d .
C2_4 C 0.0443(6) 0.1401(6) -0.0343(4) 0.033(2) Uani 1 1 d .
N2_4 N 0.0585(5) 0.1300(5) -0.0868(4) 0.0372(18) Uani 1 1 d .
C3_4 C 0.3460(7) -0.0066(7) 0.1111(5) 0.055(3) Uani 1 1 d .
C4_4 C 0.4257(9) 0.0809(9) 0.1575(7) 0.132(6) Uani 1 1 d .
H4A_4 H 0.3954 0.1042 0.1976 0.199 Uiso 1 1 calc R
H4B_4 H 0.4338 0.1451 0.1361 0.199 Uiso 1 1 calc R
H4C_4 H 0.4987 0.0492 0.1683 0.199 Uiso 1 1 calc R
C5_4 C 0.3861(9) -0.0470(9) 0.0476(6) 0.101(5) Uani 1 1 d .
H5A_4 H 0.3324 -0.1026 0.0200 0.152 Uiso 1 1 calc R
H5B_4 H 0.4588 -0.0802 0.0567 0.152 Uiso 1 1 calc R
H5C_4 H 0.3933 0.0156 0.0247 0.152 Uiso 1 1 calc R
C6_4 C 0.3177(7) -0.1029(8) 0.1436(5) 0.060(3) Uani 1 1 d .
H6A_4 H 0.2677 -0.1568 0.1119 0.090 Uiso 1 1 calc R
H6B_4 H 0.2809 -0.0752 0.1807 0.090 Uiso 1 1 calc R
H6C_4 H 0.3864 -0.1387 0.1592 0.090 Uiso 1 1 calc R
C7_4 C 0.0831(6) 0.1249(6) -0.1530(4) 0.033(2) Uani 1 1 d .
C8_4 C 0.1755(7) 0.0426(7) -0.1610(4) 0.051(2) Uani 1 1 d .
H8A_4 H 0.2434 0.0703 -0.1301 0.076 Uiso 1 1 calc R
H8B_4 H 0.1906 0.0342 -0.2058 0.076 Uiso 1 1 calc R
H8C_4 H 0.1518 -0.0294 -0.1523 0.076 Uiso 1 1 calc R
C9_4 C -0.0241(6) 0.0873(7) -0.2001(4) 0.049(2) Uani 1 1 d .
H9A_4 H -0.0464 0.0125 -0.1951 0.073 Uiso 1 1 calc R
H9B_4 H -0.0122 0.0867 -0.2450 0.073 Uiso 1 1 calc R
H9C_4 H -0.0829 0.1384 -0.1906 0.073 Uiso 1 1 calc R
C10_4 C 0.1208(7) 0.2411(7) -0.1578(4) 0.044(2) Uani 1 1 d .
H10A_4 H 0.1897 0.2627 -0.1264 0.066 Uiso 1 1 calc R
H10B_4 H 0.0626 0.2928 -0.1480 0.066 Uiso 1 1 calc R
H10C_4 H 0.1345 0.2428 -0.2022 0.066 Uiso 1 1 calc R

loop_
_atom_site_aniso_label
_atom_site_aniso_U_11
_atom_site_aniso_U_22
_atom_site_aniso_U_33
_atom_site_aniso_U_23
_atom_site_aniso_U_13
_atom_site_aniso_U_12
Pd1_1 0.0299(4) 0.0277(4) 0.0298(4) 0.0044(3) 0.0043(3) 0.0009(3)
Cl1_1 0.0530(14) 0.0380(14) 0.0553(15) 0.0078(11) 0.0174(12) 0.0143(11)
Cl2_1 0.0646(16) 0.0508(15) 0.0317(13) 0.0101(11) 0.0069(12) 0.0055(12)
C1_1 0.030(5) 0.039(6) 0.037(5) 0.007(4) 0.005(4) 0.002(4)
N1_1 0.045(5) 0.037(5) 0.042(5) 0.002(4) 0.000(4) 0.001(4)
C2_1 0.024(5) 0.033(5) 0.051(6) 0.000(5) 0.002(5) 0.002(4)
N2_1 0.036(4) 0.036(4) 0.033(4) 0.003(4) 0.005(4) 0.001(3)
C3_1 0.041(6) 0.034(6) 0.080(7) 0.003(5) 0.024(6) 0.005(5)
C4_1 0.052(7) 0.053(7) 0.132(10) 0.051(7) 0.037(7) 0.024(5)
C5_1 0.063(8) 0.053(8) 0.144(11) -0.038(7) 0.028(7) -0.011(6)
C6_1 0.061(7) 0.057(7) 0.060(7) 0.005(5) 0.022(6) 0.015(5)
C7_1 0.045(6) 0.039(6) 0.036(5) 0.010(4) 0.009(4) 0.009(4)
C8_1 0.075(7) 0.053(7) 0.041(6) 0.000(5) 0.005(5) -0.013(5)
C9_1 0.047(6) 0.056(7) 0.070(7) 0.027(5) -0.009(5) -0.004(5)
C10_1 0.050(6) 0.058(6) 0.051(6) 0.020(5) 0.018(5) -0.004(5)
Pd1_2 0.0320(4) 0.0281(4) 0.0355(4) 0.0030(3) 0.0091(3) 0.0006(3)
Cl1_2 0.0626(16) 0.0365(14) 0.0557(15) 0.0090(11) 0.0189(13) -0.0083(11)
Cl2_2 0.0586(15) 0.0450(14) 0.0371(13) -0.0013(11) 0.0093(12) -0.0021(12)
C1_2 0.037(5) 0.037(6) 0.037(5) 0.004(4) 0.011(4) 0.006(4)
N1_2 0.035(4) 0.037(5) 0.046(5) 0.010(4) 0.010(4) 0.001(4)
C2_2 0.027(5) 0.029(5) 0.044(6) 0.007(4) 0.003(4) -0.001(4)
N2_2 0.034(4) 0.028(4) 0.035(4) 0.004(3) 0.005(4) -0.004(3)
C3_2 0.045(6) 0.035(6) 0.071(7) 0.021(5) 0.015(5) -0.001(5)
C4_2 0.061(7) 0.087(9) 0.130(11) 0.071(8) 0.025(7) 0.016(6)
C5_2 0.049(6) 0.043(7) 0.110(9) -0.009(6) 0.033(6) -0.005(5)
C6_2 0.059(7) 0.040(6) 0.087(8) 0.011(5) 0.041(6) -0.003(5)
C7_2 0.055(6) 0.034(5) 0.028(5) -0.003(4) 0.010(4) -0.006(4)
C8_2 0.048(6) 0.055(6) 0.048(6) 0.011(5) 0.015(5) 0.004(5)
C9_2 0.048(6) 0.042(6) 0.067(7) -0.001(5) 0.009(5) -0.005(5)
C10_2 0.053(6) 0.054(7) 0.046(6) 0.011(5) 0.001(5) 0.002(5)
Pd1_3 0.0254(4) 0.0333(4) 0.0310(4) 0.0053(3) 0.0049(3) -0.0005(3)
Cl1_3 0.0413(13) 0.0638(16) 0.0325(13) 0.0080(11) 0.0011(11) -0.0009(11)
Cl2_3 0.0319(12) 0.0493(14) 0.0515(14) 0.0128(11) 0.0122(11) -0.0036(10)
C1_3 0.038(6) 0.031(5) 0.050(6) 0.002(5) 0.017(5) 0.001(4)
N1_3 0.032(4) 0.040(5) 0.044(5) 0.006(4) 0.008(4) -0.001(3)
C2_3 0.037(5) 0.034(5) 0.034(5) 0.007(4) 0.011(4) -0.005(4)
N2_3 0.036(4) 0.034(4) 0.032(4) 0.007(3) 0.008(3) 0.003(3)
C3_3 0.040(5) 0.048(6) 0.022(5) 0.004(4) 0.002(4) -0.004(4)
C4_3 0.049(6) 0.058(7) 0.058(6) 0.021(5) 0.011(5) 0.007(5)
C5_3 0.034(5) 0.070(7) 0.044(6) 0.003(5) 0.010(5) 0.003(5)
C6_3 0.033(5) 0.070(7) 0.048(6) 0.010(5) 0.002(5) -0.007(5)
C7_3 0.029(5) 0.044(6) 0.045(6) 0.004(4) 0.023(4) -0.001(4)
C8_3 0.028(5) 0.048(6) 0.075(7) 0.005(5) 0.008(5) -0.002(4)
C9_3 0.057(6) 0.041(6) 0.061(6) 0.015(5) 0.033(5) 0.016(5)
C10_3 0.053(6) 0.049(6) 0.048(6) 0.019(5) 0.009(5) 0.008(5)
Pd1_4 0.0299(4) 0.0292(4) 0.0356(4) 0.0087(3) 0.0078(3) 0.0025(3)
Cl1_4 0.0406(14) 0.0700(17) 0.0586(16) 0.0241(13) 0.0136(12) 0.0240(12)
Cl2_4 0.0556(15) 0.0519(15) 0.0374(13) 0.0047(11) 0.0129(11) 0.0053(12)
C1_4 0.034(5) 0.036(5) 0.036(5) 0.006(4) 0.013(4) -0.001(4)
N1_4 0.030(4) 0.043(5) 0.063(5) 0.014(4) 0.010(4) 0.006(4)
C2_4 0.027(5) 0.021(5) 0.053(6) 0.010(4) 0.004(5) -0.002(4)
N2_4 0.037(4) 0.033(4) 0.041(5) 0.003(4) 0.009(4) 0.001(3)
C3_4 0.036(6) 0.042(6) 0.094(8) 0.026(6) 0.012(6) 0.011(5)
C4_4 0.062(8) 0.066(9) 0.237(17) 0.039(10) -0.079(10) -0.020(7)
C5_4 0.091(9) 0.071(8) 0.187(14) 0.077(9) 0.095(10) 0.044(7)
C6_4 0.044(6) 0.066(7) 0.077(7) 0.030(6) 0.012(5) 0.017(5)
C7_4 0.029(5) 0.033(5) 0.035(5) 0.003(4) 0.008(4) 0.001(4)
C8_4 0.042(6) 0.051(6) 0.054(6) -0.005(5) 0.010(5) 0.007(5)
C9_4 0.036(5) 0.053(6) 0.054(6) 0.000(5) 0.006(5) -0.014(5)
C10_4 0.049(6) 0.048(6) 0.036(5) 0.011(4) 0.007(4) 0.003(5)

loop_
_atom_type_symbol
_atom_type_description
_atom_type_scat_dispersion_real
_atom_type_scat_dispersion_imag
_atom_type_scat_source
C C 0.0033 0.0016 'International Tables Vol C Tables 4.2.6.8 and 6.1.1.4'
H H 0.0000 0.0000 'International Tables Vol C Tables 4.2.6.8 and 6.1.1.4'
N N 0.0061 0.0033 'International Tables Vol C Tables 4.2.6.8 and 6.1.1.4'
Cl Cl 0.1484 0.1585 'International Tables Vol C Tables 4.2.6.8 and 6.1.1.4'
Pd Pd -0.9988 1.0072 'International Tables Vol C Tables 4.2.6.8 and 6.1.1.4'

loop_
_geom_angle_atom_site_label_1
_geom_angle_atom_site_label_2
_geom_angle_atom_site_label_3
_geom_angle
C2_1 Pd1_1 C1_1 90.6(3)
C2_1 Pd1_1 Cl2_1 177.3(2)
C1_1 Pd1_1 Cl2_1 87.4(2)
C2_1 Pd1_1 Cl1_1 89.3(2)
C1_1 Pd1_1 Cl1_1 177.3(2)
Cl2_1 Pd1_1 Cl1_1 92.60(8)
N1_1 C1_1 Pd1_1 176.3(8)
C1_1 N1_1 C3_1 178.3(9)
N2_1 C2_1 Pd1_1 177.4(7)
C2_1 N2_1 C7_1 178.0(8)
N1_1 C3_1 C5_1 106.5(7)
N1_1 C3_1 C4_1 106.1(7)
C5_1 C3_1 C4_1 110.9(8)
N1_1 C3_1 C6_1 107.7(7)
C5_1 C3_1 C6_1 112.2(9)
C4_1 C3_1 C6_1 113.0(8)
C3_1 C4_1 H4A_1 109.5
C3_1 C4_1 H4B_1 109.5
H4A_1 C4_1 H4B_1 109.5
C3_1 C4_1 H4C_1 109.5
H4A_1 C4_1 H4C_1 109.5
H4B_1 C4_1 H4C_1 109.5
C3_1 C5_1 H5A_1 109.5
C3_1 C5_1 H5B_1 109.5
H5A_1 C5_1 H5B_1 109.5
C3_1 C5_1 H5C_1 109.5
H5A_1 C5_1 H5C_1 109.5
H5B_1 C5_1 H5C_1 109.5
C3_1 C6_1 H6A_1 109.5
C3_1 C6_1 H6B_1 109.5
H6A_1 C6_1 H6B_1 109.5
C3_1 C6_1 H6C_1 109.5
H6A_1 C6_1 H6C_1 109.5
H6B_1 C6_1 H6C_1 109.5
N2_1 C7_1 C10_1 107.0(7)
N2_1 C7_1 C9_1 107.2(7)
C10_1 C7_1 C9_1 111.4(7)
N2_1 C7_1 C8_1 106.5(7)
C10_1 C7_1 C8_1 112.7(7)
C9_1 C7_1 C8_1 111.6(7)
C7_1 C8_1 H8A_1 109.5
C7_1 C8_1 H8B_1 109.5
H8A_1 C8_1 H8B_1 109.5
C7_1 C8_1 H8C_1 109.5
H8A_1 C8_1 H8C_1 109.5
H8B_1 C8_1 H8C_1 109.5
C7_1 C9_1 H9A_1 109.5
C7_1 C9_1 H9B_1 109.5
H9A_1 C9_1 H9B_1 109.5
C7_1 C9_1 H9C_1 109.5
H9A_1 C9_1 H9C_1 109.5
H9B_1 C9_1 H9C_1 109.5
C7_1 C10_1 H10A_1 109.5
C7_1 C10_1 H10B_1 109.5
H10A_1 C10_1 H10B_1 109.5
C7_1 C10_1 H10C_1 109.5
H10A_1 C10_1 H10C_1 109.5
H10B_1 C10_1 H10C_1 109.5
C2_2 Pd1_2 C1_2 89.6(3)
C2_2 Pd1_2 Cl2_2 176.1(2)
C1_2 Pd1_2 Cl2_2 89.0(2)
C2_2 Pd1_2 Cl1_2 88.3(2)
C1_2 Pd1_2 Cl1_2 177.8(2)
Cl2_2 Pd1_2 Cl1_2 93.16(8)
N1_2 C1_2 Pd1_2 179.0(8)
C1_2 N1_2 C3_2 176.9(9)
N2_2 C2_2 Pd1_2 175.2(7)
C2_2 N2_2 C7_2 178.7(8)
N1_2 C3_2 C5_2 106.5(7)
N1_2 C3_2 C4_2 106.9(7)
C5_2 C3_2 C4_2 112.8(8)
N1_2 C3_2 C6_2 106.2(7)
C5_2 C3_2 C6_2 111.8(8)
C4_2 C3_2 C6_2 112.1(8)
C3_2 C4_2 H4A_2 109.5
C3_2 C4_2 H4B_2 109.5
H4A_2 C4_2 H4B_2 109.5
C3_2 C4_2 H4C_2 109.5
H4A_2 C4_2 H4C_2 109.5
H4B_2 C4_2 H4C_2 109.5
C3_2 C5_2 H5A_2 109.5
C3_2 C5_2 H5B_2 109.5
H5A_2 C5_2 H5B_2 109.5
C3_2 C5_2 H5C_2 109.5
H5A_2 C5_2 H5C_2 109.5
H5B_2 C5_2 H5C_2 109.5
C3_2 C6_2 H6A_2 109.5
C3_2 C6_2 H6B_2 109.5
H6A_2 C6_2 H6B_2 109.5
C3_2 C6_2 H6C_2 109.5
H6A_2 C6_2 H6C_2 109.5
H6B_2 C6_2 H6C_2 109.5
N2_2 C7_2 C10_2 107.0(7)
N2_2 C7_2 C9_2 107.3(7)
C10_2 C7_2 C9_2 111.9(7)
N2_2 C7_2 C8_2 106.8(7)
C10_2 C7_2 C8_2 112.6(7)
C9_2 C7_2 C8_2 110.9(7)
C7_2 C8_2 H8A_2 109.5
C7_2 C8_2 H8B_2 109.5
H8A_2 C8_2 H8B_2 109.5
C7_2 C8_2 H8C_2 109.5
H8A_2 C8_2 H8C_2 109.5
H8B_2 C8_2 H8C_2 109.5
C7_2 C9_2 H9A_2 109.5
C7_2 C9_2 H9B_2 109.5
H9A_2 C9_2 H9B_2 109.5
C7_2 C9_2 H9C_2 109.5
H9A_2 C9_2 H9C_2 109.5
H9B_2 C9_2 H9C_2 109.5
C7_2 C10_2 H10A_2 109.5
C7_2 C10_2 H10B_2 109.5
H10A_2 C10_2 H10B_2 109.5
C7_2 C10_2 H10C_2 109.5
H10A_2 C10_2 H10C_2 109.5
H10B_2 C10_2 H10C_2 109.5
C2_3 Pd1_3 C1_3 89.4(3)
C2_3 Pd1_3 Cl1_3 88.4(2)
C1_3 Pd1_3 Cl1_3 177.1(2)
C2_3 Pd1_3 Cl2_3 178.0(2)
C1_3 Pd1_3 Cl2_3 88.8(2)
Cl1_3 Pd1_3 Cl2_3 93.33(8)
N1_3 C1_3 Pd1_3 177.7(8)
C1_3 N1_3 C3_3 177.7(8)
N2_3 C2_3 Pd1_3 178.7(7)
C2_3 N2_3 C7_3 177.4(8)
N1_3 C3_3 C5_3 107.5(7)
N1_3 C3_3 C6_3 106.4(6)
C5_3 C3_3 C6_3 112.6(7)
N1_3 C3_3 C4_3 107.5(7)
C5_3 C3_3 C4_3 111.5(7)
C6_3 C3_3 C4_3 111.0(7)
C3_3 C4_3 H4A_3 109.5
C3_3 C4_3 H4B_3 109.5
H4A_3 C4_3 H4B_3 109.5
C3_3 C4_3 H4C_3 109.5
H4A_3 C4_3 H4C_3 109.5
H4B_3 C4_3 H4C_3 109.5
C3_3 C5_3 H5A_3 109.5
C3_3 C5_3 H5B_3 109.5
H5A_3 C5_3 H5B_3 109.5
C3_3 C5_3 H5C_3 109.5
H5A_3 C5_3 H5C_3 109.5
H5B_3 C5_3 H5C_3 109.5
C3_3 C6_3 H6A_3 109.5
C3_3 C6_3 H6B_3 109.5
H6A_3 C6_3 H6B_3 109.5
C3_3 C6_3 H6C_3 109.5
H6A_3 C6_3 H6C_3 109.5
H6B_3 C6_3 H6C_3 109.5
N2_3 C7_3 C9_3 107.5(7)
N2_3 C7_3 C10_3 106.5(6)
C9_3 C7_3 C10_3 112.7(7)
N2_3 C7_3 C8_3 105.8(6)
C9_3 C7_3 C8_3 111.8(7)
C10_3 C7_3 C8_3 112.0(7)
C7_3 C8_3 H8A_3 109.5
C7_3 C8_3 H8B_3 109.5
H8A_3 C8_3 H8B_3 109.5
C7_3 C8_3 H8C_3 109.5
H8A_3 C8_3 H8C_3 109.5
H8B_3 C8_3 H8C_3 109.5
C7_3 C9_3 H9A_3 109.5
C7_3 C9_3 H9B_3 109.5
H9A_3 C9_3 H9B_3 109.5
C7_3 C9_3 H9C_3 109.5
H9A_3 C9_3 H9C_3 109.5
H9B_3 C9_3 H9C_3 109.5
C7_3 C10_3 H10A_3 109.5
C7_3 C10_3 H10B_3 109.5
H10A_3 C10_3 H10B_3 109.5
C7_3 C10_3 H10C_3 109.5
H10A_3 C10_3 H10C_3 109.5
H10B_3 C10_3 H10C_3 109.5
C2_4 Pd1_4 C1_4 89.6(3)
C2_4 Pd1_4 Cl2_4 175.4(2)
C1_4 Pd1_4 Cl2_4 88.5(2)
C2_4 Pd1_4 Cl1_4 89.4(2)
C1_4 Pd1_4 Cl1_4 179.0(2)
Cl2_4 Pd1_4 Cl1_4 92.43(8)
N1_4 C1_4 Pd1_4 179.4(8)
C1_4 N1_4 C3_4 179.0(9)
N2_4 C2_4 Pd1_4 175.1(7)
C2_4 N2_4 C7_4 175.3(8)
N1_4 C3_4 C5_4 106.2(8)
N1_4 C3_4 C6_4 107.2(7)
C5_4 C3_4 C6_4 111.4(8)
N1_4 C3_4 C4_4 105.8(8)
C5_4 C3_4 C4_4 113.0(10)
C6_4 C3_4 C4_4 112.7(9)
C3_4 C4_4 H4A_4 109.5
C3_4 C4_4 H4B_4 109.5
H4A_4 C4_4 H4B_4 109.5
C3_4 C4_4 H4C_4 109.5
H4A_4 C4_4 H4C_4 109.5
H4B_4 C4_4 H4C_4 109.5
C3_4 C5_4 H5A_4 109.5
C3_4 C5_4 H5B_4 109.5
H5A_4 C5_4 H5B_4 109.5
C3_4 C5_4 H5C_4 109.5
H5A_4 C5_4 H5C_4 109.5
H5B_4 C5_4 H5C_4 109.5
C3_4 C6_4 H6A_4 109.5
C3_4 C6_4 H6B_4 109.5
H6A_4 C6_4 H6B_4 109.5
C3_4 C6_4 H6C_4 109.5
H6A_4 C6_4 H6C_4 109.5
H6B_4 C6_4 H6C_4 109.5
N2_4 C7_4 C10_4 106.4(6)
N2_4 C7_4 C9_4 106.9(6)
C10_4 C7_4 C9_4 111.8(7)
N2_4 C7_4 C8_4 107.7(6)
C10_4 C7_4 C8_4 111.6(7)
C9_4 C7_4 C8_4 112.1(7)
C7_4 C8_4 H8A_4 109.5
C7_4 C8_4 H8B_4 109.5
H8A_4 C8_4 H8B_4 109.5
C7_4 C8_4 H8C_4 109.5
H8A_4 C8_4 H8C_4 109.5
H8B_4 C8_4 H8C_4 109.5
C7_4 C9_4 H9A_4 109.5
C7_4 C9_4 H9B_4 109.5
H9A_4 C9_4 H9B_4 109.5
C7_4 C9_4 H9C_4 109.5
H9A_4 C9_4 H9C_4 109.5
H9B_4 C9_4 H9C_4 109.5
C7_4 C10_4 H10A_4 109.5
C7_4 C10_4 H10B_4 109.5
H10A_4 C10_4 H10B_4 109.5
C7_4 C10_4 H10C_4 109.5
H10A_4 C10_4 H10C_4 109.5
H10B_4 C10_4 H10C_4 109.5

loop_
_geom_bond_atom_site_label_1
_geom_bond_atom_site_label_2
_geom_bond_distance
Pd1_1 C2_1 1.912(9)
Pd1_1 C1_1 1.932(9)
Pd1_1 Cl2_1 2.288(2)
Pd1_1 Cl1_1 2.303(2)
C1_1 N1_1 1.130(9)
N1_1 C3_1 1.474(11)
C2_1 N2_1 1.149(9)
N2_1 C7_1 1.471(10)
C3_1 C5_1 1.508(12)
C3_1 C4_1 1.509(12)
C3_1 C6_1 1.511(11)
C4_1 H4A_1 0.9800
C4_1 H4B_1 0.9800
C4_1 H4C_1 0.9800
C5_1 H5A_1 0.9800
C5_1 H5B_1 0.9800
C5_1 H5C_1 0.9800
C6_1 H6A_1 0.9800
C6_1 H6B_1 0.9800
C6_1 H6C_1 0.9800
C7_1 C10_1 1.501(11)
C7_1 C9_1 1.518(11)
C7_1 C8_1 1.535(11)
C8_1 H8A_1 0.9800
C8_1 H8B_1 0.9800
C8_1 H8C_1 0.9800
C9_1 H9A_1 0.9800
C9_1 H9B_1 0.9800
C9_1 H9C_1 0.9800
C10_1 H10A_1 0.9800
C10_1 H10B_1 0.9800
C10_1 H10C_1 0.9800
Pd1_2 C2_2 1.936(9)
Pd1_2 C1_2 1.937(9)
Pd1_2 Cl2_2 2.300(2)
Pd1_2 Cl1_2 2.307(2)
C1_2 N1_2 1.146(9)
N1_2 C3_2 1.453(10)
C2_2 N2_2 1.137(9)
N2_2 C7_2 1.472(10)
C3_2 C5_2 1.514(12)
C3_2 C4_2 1.527(12)
C3_2 C6_2 1.528(11)
C4_2 H4A_2 0.9800
C4_2 H4B_2 0.9800
C4_2 H4C_2 0.9800
C5_2 H5A_2 0.9800
C5_2 H5B_2 0.9800
C5_2 H5C_2 0.9800
C6_2 H6A_2 0.9800
C6_2 H6B_2 0.9800
C6_2 H6C_2 0.9800
C7_2 C10_2 1.500(11)
C7_2 C9_2 1.510(11)
C7_2 C8_2 1.528(11)
C8_2 H8A_2 0.9800
C8_2 H8B_2 0.9800
C8_2 H8C_2 0.9800
C9_2 H9A_2 0.9800
C9_2 H9B_2 0.9800
C9_2 H9C_2 0.9800
C10_2 H10A_2 0.9800
C10_2 H10B_2 0.9800
C10_2 H10C_2 0.9800
Pd1_3 C2_3 1.922(8)
Pd1_3 C1_3 1.925(10)
Pd1_3 Cl1_3 2.298(2)
Pd1_3 Cl2_3 2.302(2)
C1_3 N1_3 1.140(9)
N1_3 C3_3 1.459(10)
C2_3 N2_3 1.152(9)
N2_3 C7_3 1.471(9)
C3_3 C5_3 1.512(10)
C3_3 C6_3 1.519(10)
C3_3 C4_3 1.526(11)
C4_3 H4A_3 0.9800
C4_3 H4B_3 0.9800
C4_3 H4C_3 0.9800
C5_3 H5A_3 0.9800
C5_3 H5B_3 0.9800
C5_3 H5C_3 0.9800
C6_3 H6A_3 0.9800
C6_3 H6B_3 0.9800
C6_3 H6C_3 0.9800
C7_3 C9_3 1.512(10)
C7_3 C10_3 1.528(11)
C7_3 C8_3 1.529(11)
C8_3 H8A_3 0.9800
C8_3 H8B_3 0.9800
C8_3 H8C_3 0.9800
C9_3 H9A_3 0.9800
C9_3 H9B_3 0.9800
C9_3 H9C_3 0.9800
C10_3 H10A_3 0.9800
C10_3 H10B_3 0.9800
C10_3 H10C_3 0.9800
Pd1_4 C2_4 1.943(9)
Pd1_4 C1_4 1.946(9)
Pd1_4 Cl2_4 2.299(2)
Pd1_4 Cl1_4 2.301(2)
C1_4 N1_4 1.118(9)
N1_4 C3_4 1.467(10)
C2_4 N2_4 1.135(9)
N2_4 C7_4 1.465(10)
C3_4 C5_4 1.510(14)
C3_4 C6_4 1.523(11)
C3_4 C4_4 1.535(13)
C4_4 H4A_4 0.9800
C4_4 H4B_4 0.9800
C4_4 H4C_4 0.9800
C5_4 H5A_4 0.9800
C5_4 H5B_4 0.9800
C5_4 H5C_4 0.9800
C6_4 H6A_4 0.9800
C6_4 H6B_4 0.9800
C6_4 H6C_4 0.9800
C7_4 C10_4 1.515(10)
C7_4 C9_4 1.515(10)
C7_4 C8_4 1.530(10)
C8_4 H8A_4 0.9800
C8_4 H8B_4 0.9800
C8_4 H8C_4 0.9800
C9_4 H9A_4 0.9800
C9_4 H9B_4 0.9800
C9_4 H9C_4 0.9800
C10_4 H10A_4 0.9800
C10_4 H10B_4 0.9800
C10_4 H10C_4 0.9800

loop_
_geom_torsion_atom_site_label_1
_geom_torsion_atom_site_label_2
_geom_torsion_atom_site_label_3
_geom_torsion_atom_site_label_4
_geom_torsion
C2_1 Pd1_1 C1_1 N1_1 128(12)
Cl2_1 Pd1_1 C1_1 N1_1 -50(12)
Cl1_1 Pd1_1 C1_1 N1_1 41(16)
Pd1_1 C1_1 N1_1 C3_1 -46(37)
C1_1 Pd1_1 C2_1 N2_1 -70(17)
Cl2_1 Pd1_1 C2_1 N2_1 -26(21)
Cl1_1 Pd1_1 C2_1 N2_1 107(17)
Pd1_1 C2_1 N2_1 C7_1 -76(31)
C1_1 N1_1 C3_1 C5_1 24(29)
C1_1 N1_1 C3_1 C4_1 -94(29)
C1_1 N1_1 C3_1 C6_1 145(28)
C2_1 N2_1 C7_1 C10_1 39(23)
C2_1 N2_1 C7_1 C9_1 159(23)
C2_1 N2_1 C7_1 C8_1 -82(23)
C2_2 Pd1_2 C1_2 N1_2 5(42)
Cl2_2 Pd1_2 C1_2 N1_2 -172(100)
Cl1_2 Pd1_2 C1_2 N1_2 19(47)
Pd1_2 C1_2 N1_2 C3_2 1(55)
C1_2 Pd1_2 C2_2 N2_2 -77(9)
Cl2_2 Pd1_2 C2_2 N2_2 -9(12)
Cl1_2 Pd1_2 C2_2 N2_2 104(9)
Pd1_2 C2_2 N2_2 C7_2 -39(43)
C1_2 N1_2 C3_2 C5_2 -13(15)
C1_2 N1_2 C3_2 C4_2 108(15)
C1_2 N1_2 C3_2 C6_2 -132(15)
C2_2 N2_2 C7_2 C10_2 -111(37)
C2_2 N2_2 C7_2 C9_2 129(37)
C2_2 N2_2 C7_2 C8_2 10(37)
C2_3 Pd1_3 C1_3 N1_3 -45(19)
Cl1_3 Pd1_3 C1_3 N1_3 -4(24)
Cl2_3 Pd1_3 C1_3 N1_3 134(19)
Pd1_3 C1_3 N1_3 C3_3 106(25)
C1_3 Pd1_3 C2_3 N2_3 57(36)
Cl1_3 Pd1_3 C2_3 N2_3 -121(36)
Cl2_3 Pd1_3 C2_3 N2_3 28(42)
Pd1_3 C2_3 N2_3 C7_3 -7(50)
C1_3 N1_3 C3_3 C5_3 69(20)
C1_3 N1_3 C3_3 C6_3 -52(21)
C1_3 N1_3 C3_3 C4_3 -171(20)
C2_3 N2_3 C7_3 C9_3 55(18)
C2_3 N2_3 C7_3 C10_3 176(100)
C2_3 N2_3 C7_3 C8_3 -65(18)
C2_4 Pd1_4 C1_4 N1_4 -179(100)
Cl2_4 Pd1_4 C1_4 N1_4 5(77)
Cl1_4 Pd1_4 C1_4 N1_4 164(100)
Pd1_4 C1_4 N1_4 C3_4 -141(74)
C1_4 Pd1_4 C2_4 N2_4 -92(9)
Cl2_4 Pd1_4 C2_4 N2_4 -27(11)
Cl1_4 Pd1_4 C2_4 N2_4 88(9)
Pd1_4 C2_4 N2_4 C7_4 10(18)
C1_4 N1_4 C3_4 C5_4 -41(64)
C1_4 N1_4 C3_4 C6_4 -160(100)
C1_4 N1_4 C3_4 C4_4 79(64)
C2_4 N2_4 C7_4 C10_4 -24(10)
C2_4 N2_4 C7_4 C9_4 -144(10)
C2_4 N2_4 C7_4 C8_4 96(10)
